data_7200222
loop_
_publ_author_name
'Skovsgaard, Signe'
'Bond, Andrew D.'

_publ_section_title
;
 Co-crystallisation of benzoic acid derivatives with N-containing bases in
 solution and by mechanical grinding: stoichiometric variants,
 polymorphism and twinning
;
_journal_coden_ASTM CRECF4
_journal_issue 3
_journal_name_full CrystEngComm
_journal_page_first 444
_journal_page_last 453
_journal_paper_doi 10.1039/b810660f
_journal_volume 11
_journal_year 2009
_chemical_formula_moiety '2(C7 H6 O2), C4 H5 N3'
_chemical_formula_sum 'C18 H17 N3 O4'
_chemical_formula_weight 339.35
_space_group_IT_number 62
_symmetry_cell_setting orthorhombic
_symmetry_space_group_name_Hall '-P 2ac 2n'
_symmetry_space_group_name_H-M 'P n m a'
_atom_sites_solution_hydrogens geom
_atom_sites_solution_primary direct
_atom_sites_solution_secondary difmap
_cell_angle_alpha 90.00
_cell_angle_beta 90.00
_cell_angle_gamma 90.00
_cell_formula_units_Z 4
_cell_length_a 12.5428(10)
_cell_length_b 34.337(3)
_cell_length_c 3.8730(3)
_cell_measurement_reflns_used 3053
_cell_measurement_temperature 180(2)
_cell_measurement_theta_max 24.26
_cell_measurement_theta_min 3.25
_cell_volume 1668.0(2)
_computing_cell_refinement 'SAINTPLUS v.7.06a (Bruker, 2003)'
_computing_data_collection 'APEX2 v.1.0-22 (Bruker Nonius, 2004)'
_computing_data_reduction 'SAINTPLUS v.7.06a'
_computing_molecular_graphics 'SHELXTL v.6.10'
_computing_publication_material 'SHELXTL v.6.10'
_computing_structure_refinement 'SHELXTL v.6.10'
_computing_structure_solution 'SHELXTL v.6.10 (Sheldrick, 2000)'
_diffrn_ambient_temperature 180(2)
_diffrn_measured_fraction_theta_full 0.990
_diffrn_measured_fraction_theta_max 0.990
_diffrn_measurement_device_type 'Bruker-Nonius X8APEX-II CCD'
_diffrn_measurement_method 'thin-slice \w and \f scans'
_diffrn_radiation_monochromator graphite
_diffrn_radiation_source 'fine-focus sealed tube'
_diffrn_radiation_type MoK\a
_diffrn_radiation_wavelength 0.71073
_diffrn_reflns_av_R_equivalents 0.0274
_diffrn_reflns_av_sigmaI/netI 0.0222
_diffrn_reflns_limit_h_max 14
_diffrn_reflns_limit_h_min -14
_diffrn_reflns_limit_k_max 39
_diffrn_reflns_limit_k_min -40
_diffrn_reflns_limit_l_max 3
_diffrn_reflns_limit_l_min -4
_diffrn_reflns_number 9518
_diffrn_reflns_theta_full 25.09
_diffrn_reflns_theta_max 25.09
_diffrn_reflns_theta_min 3.56
_diffrn_standards_number 0
_exptl_absorpt_coefficient_mu 0.097
_exptl_absorpt_correction_T_max 0.995
_exptl_absorpt_correction_T_min 0.752
_exptl_absorpt_correction_type multi-scan
_exptl_absorpt_process_details
;
SADABS v.2.10 (Sheldrick, 2003)
Ratio of minimum to maximum apparent transmission: 0.755826
;
_exptl_crystal_colour colourless
_exptl_crystal_density_diffrn 1.351
_exptl_crystal_density_method 'not measured'
_exptl_crystal_description plate
_exptl_crystal_F_000 712
_exptl_crystal_size_max 0.30
_exptl_crystal_size_mid 0.10
_exptl_crystal_size_min 0.05
_refine_diff_density_max 0.144
_refine_diff_density_min -0.146
_refine_diff_density_rms 0.030
_refine_ls_extinction_method none
_refine_ls_goodness_of_fit_ref 1.045
_refine_ls_hydrogen_treatment mixed
_refine_ls_matrix_type full
_refine_ls_number_parameters 126
_refine_ls_number_reflns 1508
_refine_ls_number_restraints 0
_refine_ls_restrained_S_all 1.045
_refine_ls_R_factor_all 0.0446
_refine_ls_R_factor_gt 0.0306
_refine_ls_shift/su_max 0.001
_refine_ls_shift/su_mean 0.000
_refine_ls_structure_factor_coef Fsqd
_refine_ls_weighting_details 'calc w=1/[\s^2^(Fo^2^)+(0.0332P)^2^+0.4122P] where P=(Fo^2^+2Fc^2^)/3'
_refine_ls_weighting_scheme calc
_refine_ls_wR_factor_gt 0.0712
_refine_ls_wR_factor_ref 0.0767
_reflns_number_gt 1200
_reflns_number_total 1508
_reflns_threshold_expression I>2\s(I)
_cod_data_source_file B810660F.txt
_cod_data_source_block 3b
_cod_depositor_comments
;
 Replaced the incorrect bibliographical reference to the original
 publication with a proper one.

 Antanas Vaitkus,
 2019-09-18
;
_cod_database_code 7200222

loop_
_symmetry_equiv_pos_as_xyz
'x, y, z'
'-x+1/2, -y, z+1/2'
'-x, y+1/2, -z'
'x+1/2, -y+1/2, -z+1/2'
'-x, -y, -z'
'x-1/2, y, -z-1/2'
'x, -y-1/2, z'
'-x-1/2, y-1/2, z-1/2'

loop_
_atom_site_label
_atom_site_type_symbol
_atom_site_fract_x
_atom_site_fract_y
_atom_site_fract_z
_atom_site_U_iso_or_equiv
_atom_site_adp_type
_atom_site_occupancy
_atom_site_symmetry_multiplicity
_atom_site_calc_flag
_atom_site_refinement_flags
_atom_site_disorder_assembly
_atom_site_disorder_group
O11 O 0.33311(7) 0.67286(3) 0.1984(3) 0.0403(3) Uani 1 1 d . . .
O12 O 0.16990(7) 0.64779(3) 0.2397(3) 0.0414(3) Uani 1 1 d . . .
H12 H 0.1462(14) 0.6745(6) 0.148(5) 0.080(6) Uiso 1 1 d . . .
C11 C 0.31410(10) 0.60805(4) 0.4036(3) 0.0296(3) Uani 1 1 d . . .
C12 C 0.24409(11) 0.58006(4) 0.5299(3) 0.0349(3) Uani 1 1 d . . .
H12A H 0.1695 0.5849 0.5298 0.042 Uiso 1 1 calc R . .
C13 C 0.28281(13) 0.54526(4) 0.6553(4) 0.0418(4) Uani 1 1 d . . .
H13A H 0.2349 0.5263 0.7440 0.050 Uiso 1 1 calc R . .
C14 C 0.39075(14) 0.53789(4) 0.6524(4) 0.0453(4) Uani 1 1 d . . .
H14A H 0.4171 0.5138 0.7376 0.054 Uiso 1 1 calc R . .
C15 C 0.46068(12) 0.56547(4) 0.5259(4) 0.0441(4) Uani 1 1 d . . .
H15A H 0.5351 0.5603 0.5231 0.053 Uiso 1 1 calc R . .
C16 C 0.42268(11) 0.60065(4) 0.4034(4) 0.0362(4) Uani 1 1 d . . .
H16A H 0.4710 0.6197 0.3191 0.043 Uiso 1 1 calc R . .
C17 C 0.27409(10) 0.64598(4) 0.2708(3) 0.0304(3) Uani 1 1 d . . .
N2 N 0.09752(8) 0.71530(3) 0.0147(3) 0.0278(3) Uani 1 1 d . . .
N3 N 0.22947(12) 0.7500 0.2890(4) 0.0303(4) Uani 1 2 d S . .
H31 H 0.2660(11) 0.7283(4) 0.306(4) 0.041(4) Uiso 1 1 d . . .
C1 C 0.14033(13) 0.7500 0.0997(4) 0.0249(4) Uani 1 2 d S . .
C2 C 0.00671(10) 0.71590(4) -0.1645(3) 0.0314(3) Uani 1 1 d . . .
H2A H -0.0252 0.6919 -0.2286 0.038 Uiso 1 1 calc R . .
C3 C -0.04243(14) 0.7500 -0.2597(5) 0.0331(5) Uani 1 2 d S . .
H3A H -0.1074 0.7500 -0.3856 0.040 Uiso 1 2 calc SR . .

loop_
_atom_site_aniso_label
_atom_site_aniso_U_11
_atom_site_aniso_U_22
_atom_site_aniso_U_33
_atom_site_aniso_U_23
_atom_site_aniso_U_13
_atom_site_aniso_U_12
O11 0.0354(5) 0.0294(5) 0.0562(7) 0.0052(5) 0.0034(5) -0.0056(4)
O12 0.0304(5) 0.0329(5) 0.0608(7) 0.0113(5) -0.0037(5) -0.0046(4)
C11 0.0374(8) 0.0271(7) 0.0242(7) -0.0041(5) -0.0016(6) -0.0029(6)
C12 0.0429(8) 0.0314(7) 0.0305(7) -0.0021(6) 0.0022(6) -0.0033(6)
C13 0.0633(10) 0.0288(7) 0.0333(8) 0.0008(6) 0.0026(7) -0.0035(7)
C14 0.0707(11) 0.0316(8) 0.0335(9) -0.0025(6) -0.0089(8) 0.0104(7)
C15 0.0481(9) 0.0422(9) 0.0421(9) -0.0106(7) -0.0116(7) 0.0103(7)
C16 0.0381(8) 0.0340(8) 0.0365(8) -0.0059(6) -0.0033(6) -0.0024(6)
C17 0.0324(7) 0.0287(7) 0.0303(7) -0.0019(6) 0.0012(6) -0.0065(6)
N2 0.0251(6) 0.0322(6) 0.0260(6) 0.0005(5) 0.0021(5) -0.0030(5)
N3 0.0274(9) 0.0277(9) 0.0359(10) 0.000 -0.0041(7) 0.000
C1 0.0238(9) 0.0311(10) 0.0196(9) 0.000 0.0048(7) 0.000
C2 0.0286(7) 0.0402(8) 0.0255(7) -0.0025(6) 0.0031(6) -0.0068(6)
C3 0.0243(9) 0.0478(12) 0.0271(10) 0.000 -0.0022(8) 0.000

loop_
_atom_type_symbol
_atom_type_description
_atom_type_scat_dispersion_real
_atom_type_scat_dispersion_imag
_atom_type_scat_source
C C 0.0033 0.0016 'International Tables Vol C Tables 4.2.6.8 and 6.1.1.4'
H H 0.0000 0.0000 'International Tables Vol C Tables 4.2.6.8 and 6.1.1.4'
N N 0.0061 0.0033 'International Tables Vol C Tables 4.2.6.8 and 6.1.1.4'
O O 0.0106 0.0060 'International Tables Vol C Tables 4.2.6.8 and 6.1.1.4'

loop_
_geom_angle_atom_site_label_1
_geom_angle_atom_site_label_2
_geom_angle_atom_site_label_3
_geom_angle
_geom_angle_site_symmetry_1
_geom_angle_site_symmetry_3
_geom_angle_publ_flag
C17 O12 H12 111.2(10) . . ?
C16 C11 C12 119.62(13) . . ?
C16 C11 C17 119.47(12) . . ?
C12 C11 C17 120.91(12) . . ?
C13 C12 C11 120.04(14) . . ?
C13 C12 H12A 120.0 . . ?
C11 C12 H12A 120.0 . . ?
C14 C13 C12 120.18(14) . . ?
C14 C13 H13A 119.9 . . ?
C12 C13 H13A 119.9 . . ?
C13 C14 C15 120.10(14) . . ?
C13 C14 H14A 120.0 . . ?
C15 C14 H14A 120.0 . . ?
C14 C15 C16 120.14(14) . . ?
C14 C15 H15A 119.9 . . ?
C16 C15 H15A 119.9 . . ?
C15 C16 C11 119.92(14) . . ?
C15 C16 H16A 120.0 . . ?
C11 C16 H16A 120.0 . . ?
O11 C17 O12 123.27(12) . . ?
O11 C17 C11 122.61(12) . . ?
O12 C17 C11 114.12(11) . . ?
C2 N2 C1 116.97(12) . . ?
C1 N3 H31 118.6(10) . . ?
N3 C1 N2 117.85(8) . 7_575 ?
N3 C1 N2 117.84(8) . . ?
N2 C1 N2 124.28(16) 7_575 . ?
N2 C2 C3 122.41(13) . . ?
N2 C2 H2A 118.8 . . ?
C3 C2 H2A 118.8 . . ?
C2 C3 C2 116.95(17) . 7_575 ?
C2 C3 H3A 121.5 . . ?
C2 C3 H3A 121.5 7_575 . ?

loop_
_geom_bond_atom_site_label_1
_geom_bond_atom_site_label_2
_geom_bond_distance
_geom_bond_site_symmetry_2
_geom_bond_publ_flag
O11 C17 1.2159(15) . ?
O12 C17 1.3138(16) . ?
O12 H12 1.03(2) . ?
C11 C16 1.3854(18) . ?
C11 C12 1.3907(19) . ?
C11 C17 1.4875(18) . ?
C12 C13 1.3783(19) . ?
C12 H12A 0.950 . ?
C13 C14 1.377(2) . ?
C13 H13A 0.950 . ?
C14 C15 1.380(2) . ?
C14 H14A 0.950 . ?
C15 C16 1.383(2) . ?
C15 H15A 0.950 . ?
C16 H16A 0.950 . ?
N2 C2 1.3340(16) . ?
N2 C1 1.3477(13) . ?
N3 C1 1.337(2) . ?
N3 H31 0.877(13) . ?
C2 C3 1.3736(16) . ?
C2 H2A 0.950 . ?
C3 H3A 0.950 . ?

loop_
_geom_hbond_atom_site_label_D
_geom_hbond_atom_site_label_H
_geom_hbond_atom_site_label_A
_geom_hbond_distance_DH
_geom_hbond_distance_HA
_geom_hbond_distance_DA
_geom_hbond_angle_DHA
_geom_hbond_site_symmetry_A
O12 H12 N2 1.03(2) 1.61(2) 2.6376(14) 174.4(17) .
N3 H31 O11 0.877(13) 2.123(14) 2.9714(12) 162.6(14) .
